data_4320526
loop_
_publ_author_name
'Daniel A. Freedman'
'Daron E. Janzen'
'Kent R. Mann'

_publ_section_title
;
 The Synthesis and Characterization of Potassium
 2,2'-Bipyridinetetranitroruthenate
;
_journal_name_full 'Inorganic Chemistry'
_journal_page_first 6009
_journal_page_last 6016
_journal_paper_doi 10.1021/ic010548m
_journal_volume 40
_journal_year 2001
_chemical_formula_sum 'C20 H20 N6 O5 Ru'
_chemical_formula_weight 525.49
_chemical_name_systematic
;
  ?
;
_space_group_IT_number 14
_symmetry_cell_setting monoclinic
_symmetry_space_group_name_Hall '-P 2yn'
_symmetry_space_group_name_H-M 'P 1 21/n 1'
_atom_sites_solution_hydrogens geom
_atom_sites_solution_primary direct
_atom_sites_solution_secondary difmap
_audit_creation_method SHELXL-97
_cell_angle_alpha 90.00
_cell_angle_beta 91.2490(10)
_cell_angle_gamma 90.00
_cell_formula_units_Z 4
_cell_length_a 9.3783(5)
_cell_length_b 13.7562(7)
_cell_length_c 15.9368(8)
_cell_measurement_temperature 293(2)
_cell_volume 2055.51(18)
_computing_structure_refinement 'SHELXL-97 (Sheldrick, 1997)'
_computing_structure_solution 'SHELXS-97 (Sheldrick, 1990)'
_diffrn_ambient_temperature 293(2)
_diffrn_measured_fraction_theta_full 0.998
_diffrn_measured_fraction_theta_max 0.998
_diffrn_radiation_monochromator graphite
_diffrn_radiation_source 'fine-focus sealed tube'
_diffrn_radiation_type MoK\a
_diffrn_radiation_wavelength 0.71073
_diffrn_reflns_av_R_equivalents 0.0377
_diffrn_reflns_av_sigmaI/netI 0.0445
_diffrn_reflns_limit_h_max 11
_diffrn_reflns_limit_h_min -11
_diffrn_reflns_limit_k_max 16
_diffrn_reflns_limit_k_min -15
_diffrn_reflns_limit_l_max 18
_diffrn_reflns_limit_l_min -14
_diffrn_reflns_number 10730
_diffrn_reflns_theta_full 25.03
_diffrn_reflns_theta_max 25.03
_diffrn_reflns_theta_min 1.96
_exptl_absorpt_coefficient_mu 0.810
_exptl_crystal_density_diffrn 1.698
_exptl_crystal_density_method 'not measured'
_exptl_crystal_F_000 1064
_refine_diff_density_max 0.492
_refine_diff_density_min -0.378
_refine_diff_density_rms 0.068
_refine_ls_extinction_method none
_refine_ls_goodness_of_fit_ref 0.928
_refine_ls_hydrogen_treatment mixed
_refine_ls_matrix_type full
_refine_ls_number_parameters 369
_refine_ls_number_reflns 3625
_refine_ls_number_restraints 0
_refine_ls_restrained_S_all 0.928
_refine_ls_R_factor_all 0.0445
_refine_ls_R_factor_gt 0.0283
_refine_ls_shift/su_max 0.001
_refine_ls_shift/su_mean 0.000
_refine_ls_structure_factor_coef Fsqd
_refine_ls_weighting_details 'calc w=1/[\s^2^(Fo^2^)+(0.0377P)^2^+0.0000P] where P=(Fo^2^+2Fc^2^)/3'
_refine_ls_weighting_scheme calc
_refine_ls_wR_factor_gt 0.0610
_refine_ls_wR_factor_ref 0.0655
_reflns_number_gt 2809
_reflns_number_total 3625
_reflns_threshold_expression >2sigma(I)
_cod_data_source_file ic010548m_2.cif
_cod_data_source_block 99380
_cod_database_code 4320526

loop_
_symmetry_equiv_pos_as_xyz
'x, y, z'
'-x+1/2, y+1/2, -z+1/2'
'-x, -y, -z'
'x-1/2, -y-1/2, z-1/2'

loop_
_atom_site_label
_atom_site_type_symbol
_atom_site_fract_x
_atom_site_fract_y
_atom_site_fract_z
_atom_site_U_iso_or_equiv
_atom_site_adp_type
_atom_site_occupancy
_atom_site_symmetry_multiplicity
_atom_site_calc_flag
_atom_site_refinement_flags
_atom_site_disorder_assembly
_atom_site_disorder_group
Ru1 Ru 0.14929(2) 0.341753(16) 0.329452(15) 0.02434(9) Uani 1 1 d . . .
N1 N 0.2737(2) 0.46051(16) 0.36458(15) 0.0268(6) Uani 1 1 d . . .
C1 C 0.2262(4) 0.5510(2) 0.3794(2) 0.0332(7) Uani 1 1 d . . .
C2 C 0.3146(4) 0.6266(2) 0.4018(2) 0.0389(8) Uani 1 1 d . . .
C3 C 0.4588(4) 0.6099(3) 0.4093(2) 0.0410(9) Uani 1 1 d . . .
C4 C 0.5104(3) 0.5179(2) 0.39576(19) 0.0344(8) Uani 1 1 d . . .
C5 C 0.4163(3) 0.4435(2) 0.37436(18) 0.0280(7) Uani 1 1 d . . .
C6 C 0.4602(3) 0.3425(2) 0.35757(17) 0.0275(6) Uani 1 1 d . . .
C7 C 0.5983(3) 0.3092(3) 0.3695(2) 0.0358(8) Uani 1 1 d . . .
C8 C 0.6308(4) 0.2138(3) 0.3529(2) 0.0404(9) Uani 1 1 d . . .
C9 C 0.5251(4) 0.1535(3) 0.3236(2) 0.0400(8) Uani 1 1 d . . .
C10 C 0.3895(4) 0.1893(2) 0.31189(19) 0.0328(7) Uani 1 1 d . . .
N2 N 0.3538(2) 0.28242(17) 0.32930(14) 0.0257(5) Uani 1 1 d . . .
N5 N 0.1672(2) 0.38285(16) 0.20166(15) 0.0268(6) Uani 1 1 d . . .
C11 C 0.0579(4) 0.3739(2) 0.1448(2) 0.0338(8) Uani 1 1 d . . .
C12 C 0.0718(4) 0.3958(2) 0.0611(2) 0.0380(8) Uani 1 1 d . . .
C13 C 0.1994(4) 0.4283(2) 0.0315(2) 0.0407(8) Uani 1 1 d . . .
C14 C 0.3110(4) 0.4389(2) 0.0890(2) 0.0383(8) Uani 1 1 d . . .
C15 C 0.2908(3) 0.4160(2) 0.1716(2) 0.0325(7) Uani 1 1 d . . .
N6 N 0.1480(2) 0.29807(17) 0.45562(15) 0.0289(6) Uani 1 1 d . . .
C16 C 0.1388(3) 0.3624(2) 0.5194(2) 0.0324(7) Uani 1 1 d . . .
C17 C 0.1486(3) 0.3357(2) 0.6035(2) 0.0368(8) Uani 1 1 d . . .
C18 C 0.1659(4) 0.2383(3) 0.6242(2) 0.0404(8) Uani 1 1 d . . .
C19 C 0.1758(4) 0.1722(2) 0.5597(2) 0.0395(8) Uani 1 1 d . . .
C20 C 0.1678(3) 0.2042(2) 0.4771(2) 0.0360(8) Uani 1 1 d . . .
N4 N -0.0398(3) 0.41209(17) 0.34163(17) 0.0311(6) Uani 1 1 d . . .
O3 O -0.1043(2) 0.41221(18) 0.40930(15) 0.0474(6) Uani 1 1 d . . .
O4 O -0.0950(2) 0.46106(18) 0.28371(15) 0.0524(7) Uani 1 1 d . . .
N3 N 0.0351(3) 0.22138(18) 0.29293(15) 0.0297(6) Uani 1 1 d . . .
O2 O -0.0843(2) 0.22916(15) 0.25797(14) 0.0422(6) Uani 1 1 d . . .
O1 O 0.0780(2) 0.13624(15) 0.30363(15) 0.0440(6) Uani 1 1 d . . .
O5 O -0.1504(3) 0.0013(2) 0.3138(2) 0.0602(9) Uani 1 1 d . . .
H1 H 0.132(3) 0.5569(19) 0.3721(17) 0.022(8) Uiso 1 1 d . . .
H2 H 0.275(3) 0.685(2) 0.4136(18) 0.032(9) Uiso 1 1 d . . .
H3 H 0.522(3) 0.660(2) 0.421(2) 0.044(9) Uiso 1 1 d . . .
H4 H 0.611(3) 0.503(2) 0.4019(18) 0.035(8) Uiso 1 1 d . . .
H7 H 0.662(3) 0.352(2) 0.3877(19) 0.032(9) Uiso 1 1 d . . .
H8 H 0.718(4) 0.197(2) 0.360(2) 0.052(11) Uiso 1 1 d . . .
H9 H 0.536(3) 0.092(2) 0.3141(18) 0.025(8) Uiso 1 1 d . . .
H10 H 0.310(4) 0.149(2) 0.295(2) 0.045(10) Uiso 1 1 d . . .
H11 H -0.024(3) 0.3552(17) 0.1661(16) 0.009(7) Uiso 1 1 d . . .
H12 H -0.004(3) 0.386(2) 0.0285(19) 0.034(9) Uiso 1 1 d . . .
H13 H 0.206(3) 0.444(2) -0.026(2) 0.035(9) Uiso 1 1 d . . .
H14 H 0.392(3) 0.459(2) 0.0716(19) 0.030(9) Uiso 1 1 d . . .
H15 H 0.363(3) 0.4218(19) 0.2083(18) 0.027(8) Uiso 1 1 d . . .
H16 H 0.133(3) 0.432(2) 0.5068(17) 0.029(8) Uiso 1 1 d . . .
H17 H 0.157(4) 0.382(2) 0.648(2) 0.055(11) Uiso 1 1 d . . .
H18 H 0.177(3) 0.217(2) 0.6770(19) 0.030(8) Uiso 1 1 d . . .
H19 H 0.192(3) 0.104(2) 0.572(2) 0.046(10) Uiso 1 1 d . . .
H20 H 0.175(3) 0.156(2) 0.429(2) 0.052(10) Uiso 1 1 d . . .
H5A H -0.202(3) -0.010(2) 0.280(2) 0.032(11) Uiso 1 1 d . . .
H5B H -0.097(4) 0.043(3) 0.296(3) 0.073(15) Uiso 1 1 d . . .

loop_
_atom_site_aniso_label
_atom_site_aniso_U_11
_atom_site_aniso_U_22
_atom_site_aniso_U_33
_atom_site_aniso_U_23
_atom_site_aniso_U_13
_atom_site_aniso_U_12
Ru1 0.02471(13) 0.02266(14) 0.02549(14) -0.00004(11) -0.00321(9) -0.00214(11)
N1 0.0313(14) 0.0239(13) 0.0251(14) -0.0001(10) -0.0027(11) -0.0048(10)
C1 0.0339(19) 0.0299(18) 0.0355(19) 0.0015(14) -0.0039(15) -0.0023(14)
C2 0.057(2) 0.0227(18) 0.037(2) -0.0026(15) -0.0049(17) -0.0047(16)
C3 0.050(2) 0.037(2) 0.035(2) 0.0040(16) -0.0107(17) -0.0170(17)
C4 0.0340(19) 0.040(2) 0.0286(18) 0.0047(15) -0.0090(15) -0.0105(15)
C5 0.0314(17) 0.0338(18) 0.0187(16) 0.0036(13) -0.0041(13) -0.0027(13)
C6 0.0286(16) 0.0351(17) 0.0187(15) 0.0042(13) 0.0006(12) -0.0035(14)
C7 0.0265(17) 0.049(2) 0.0314(19) 0.0080(16) -0.0015(15) -0.0052(15)
C8 0.031(2) 0.053(2) 0.039(2) 0.0128(17) 0.0077(16) 0.0113(17)
C9 0.047(2) 0.036(2) 0.038(2) 0.0042(17) 0.0097(16) 0.0106(18)
C10 0.0381(19) 0.0341(18) 0.0263(18) -0.0003(14) 0.0034(14) 0.0024(15)
N2 0.0292(13) 0.0258(14) 0.0222(13) 0.0026(10) -0.0011(11) -0.0010(10)
N5 0.0314(14) 0.0231(13) 0.0258(15) 0.0020(11) -0.0044(11) -0.0003(11)
C11 0.035(2) 0.0321(18) 0.035(2) 0.0013(14) -0.0039(16) -0.0015(14)
C12 0.044(2) 0.0371(19) 0.032(2) 0.0013(15) -0.0169(17) -0.0006(16)
C13 0.059(2) 0.0340(19) 0.028(2) 0.0033(15) -0.0036(17) -0.0036(16)
C14 0.045(2) 0.0353(19) 0.035(2) 0.0037(15) 0.0045(17) -0.0068(16)
C15 0.0343(18) 0.0327(18) 0.0303(19) 0.0007(14) -0.0038(15) -0.0035(14)
N6 0.0299(14) 0.0238(13) 0.0331(15) -0.0002(11) 0.0003(11) -0.0011(11)
C16 0.0293(17) 0.0307(19) 0.037(2) -0.0028(15) -0.0010(14) -0.0023(13)
C17 0.0380(18) 0.039(2) 0.0332(19) -0.0048(17) -0.0005(15) -0.0021(16)
C18 0.040(2) 0.051(2) 0.029(2) 0.0018(17) -0.0020(16) 0.0041(16)
C19 0.048(2) 0.034(2) 0.037(2) 0.0052(16) 0.0005(16) 0.0048(16)
C20 0.0388(19) 0.0351(19) 0.034(2) -0.0029(16) 0.0031(15) 0.0002(15)
N4 0.0274(14) 0.0276(14) 0.0381(17) -0.0025(12) -0.0041(13) -0.0044(11)
O3 0.0345(13) 0.0652(17) 0.0424(16) -0.0052(12) 0.0032(12) 0.0048(11)
O4 0.0508(15) 0.0567(16) 0.0494(16) 0.0140(13) -0.0004(12) 0.0251(12)
N3 0.0289(14) 0.0292(15) 0.0308(15) 0.0012(11) -0.0039(12) -0.0018(11)
O2 0.0360(13) 0.0426(14) 0.0478(15) 0.0004(11) -0.0063(11) -0.0081(10)
O1 0.0512(15) 0.0284(13) 0.0519(16) -0.0023(10) -0.0098(12) -0.0050(10)
O5 0.0575(19) 0.0565(19) 0.065(2) 0.0257(16) -0.0200(16) -0.0218(15)

loop_
_atom_type_symbol
_atom_type_description
_atom_type_scat_dispersion_real
_atom_type_scat_dispersion_imag
_atom_type_scat_source
C C 0.0033 0.0016 'International Tables Vol C Tables 4.2.6.8 and 6.1.1.4'
H H 0.0000 0.0000 'International Tables Vol C Tables 4.2.6.8 and 6.1.1.4'
N N 0.0061 0.0033 'International Tables Vol C Tables 4.2.6.8 and 6.1.1.4'
O O 0.0106 0.0060 'International Tables Vol C Tables 4.2.6.8 and 6.1.1.4'
Ru Ru -1.2594 0.8363 'International Tables Vol C Tables 4.2.6.8 and 6.1.1.4'

loop_
_geom_angle_atom_site_label_1
_geom_angle_atom_site_label_2
_geom_angle_atom_site_label_3
_geom_angle
_geom_angle_site_symmetry_1
_geom_angle_site_symmetry_3
_geom_angle_publ_flag
N4 Ru1 N3 87.72(9) . . ?
N4 Ru1 N1 94.94(9) . . ?
N3 Ru1 N1 177.28(10) . . ?
N4 Ru1 N2 172.29(9) . . ?
N3 Ru1 N2 99.10(9) . . ?
N1 Ru1 N2 78.27(9) . . ?
N4 Ru1 N6 91.23(10) . . ?
N3 Ru1 N6 91.53(9) . . ?
N1 Ru1 N6 88.97(9) . . ?
N2 Ru1 N6 85.04(9) . . ?
N4 Ru1 N5 92.99(10) . . ?
N3 Ru1 N5 89.68(9) . . ?
N1 Ru1 N5 89.63(9) . . ?
N2 Ru1 N5 90.64(9) . . ?
N6 Ru1 N5 175.65(9) . . ?
C1 N1 C5 117.8(2) . . ?
C1 N1 Ru1 126.1(2) . . ?
C5 N1 Ru1 116.12(19) . . ?
N1 C1 C2 123.1(3) . . ?
C1 C2 C3 118.9(3) . . ?
C4 C3 C2 119.3(3) . . ?
C3 C4 C5 119.6(3) . . ?
N1 C5 C4 121.2(3) . . ?
N1 C5 C6 114.6(2) . . ?
C4 C5 C6 124.1(3) . . ?
N2 C6 C7 121.4(3) . . ?
N2 C6 C5 115.2(2) . . ?
C7 C6 C5 123.4(3) . . ?
C8 C7 C6 120.0(3) . . ?
C9 C8 C7 118.9(3) . . ?
C8 C9 C10 119.4(3) . . ?
N2 C10 C9 123.0(3) . . ?
C10 N2 C6 117.3(3) . . ?
C10 N2 Ru1 127.0(2) . . ?
C6 N2 Ru1 115.36(19) . . ?
C15 N5 C11 115.9(3) . . ?
C15 N5 Ru1 121.29(19) . . ?
C11 N5 Ru1 122.8(2) . . ?
N5 C11 C12 122.7(3) . . ?
C13 C12 C11 120.4(3) . . ?
C12 C13 C14 117.4(3) . . ?
C15 C14 C13 119.5(4) . . ?
N5 C15 C14 124.0(3) . . ?
C20 N6 C16 116.5(3) . . ?
C20 N6 Ru1 120.9(2) . . ?
C16 N6 Ru1 122.4(2) . . ?
N6 C16 C17 123.3(3) . . ?
C18 C17 C16 119.2(3) . . ?
C19 C18 C17 117.9(3) . . ?
C18 C19 C20 119.7(3) . . ?
N6 C20 C19 123.3(3) . . ?
O4 N4 O3 116.0(3) . . ?
O4 N4 Ru1 122.4(2) . . ?
O3 N4 Ru1 121.5(2) . . ?
O2 N3 O1 115.2(2) . . ?
O2 N3 Ru1 121.14(19) . . ?
O1 N3 Ru1 123.67(18) . . ?

loop_
_geom_bond_atom_site_label_1
_geom_bond_atom_site_label_2
_geom_bond_distance
_geom_bond_site_symmetry_2
_geom_bond_publ_flag
Ru1 N4 2.033(2) . ?
Ru1 N3 2.049(2) . ?
Ru1 N1 2.077(2) . ?
Ru1 N2 2.084(2) . ?
Ru1 N6 2.099(2) . ?
Ru1 N5 2.124(2) . ?
N1 C1 1.344(4) . ?
N1 C5 1.363(4) . ?
C1 C2 1.374(4) . ?
C2 C3 1.374(5) . ?
C3 C4 1.374(5) . ?
C4 C5 1.388(4) . ?
C5 C6 1.475(4) . ?
C6 N2 1.365(3) . ?
C6 C7 1.384(4) . ?
C7 C8 1.374(5) . ?
C8 C9 1.367(5) . ?
C9 C10 1.373(4) . ?
C10 N2 1.354(4) . ?
N5 C15 1.343(4) . ?
N5 C11 1.358(4) . ?
C11 C12 1.378(5) . ?
C12 C13 1.371(5) . ?
C13 C14 1.383(4) . ?
C14 C15 1.371(4) . ?
N6 C20 1.347(4) . ?
N6 C16 1.352(4) . ?
C16 C17 1.390(5) . ?
C17 C18 1.389(5) . ?
C18 C19 1.377(5) . ?
C19 C20 1.388(4) . ?
N4 O4 1.246(3) . ?
N4 O3 1.248(3) . ?
N3 O2 1.245(3) . ?
N3 O1 1.249(3) . ?

loop_
_geom_hbond_atom_site_label_D
_geom_hbond_atom_site_label_H
_geom_hbond_atom_site_label_A
_geom_hbond_distance_DH
_geom_hbond_distance_HA
_geom_hbond_distance_DA
_geom_hbond_angle_DHA
_geom_hbond_site_symmetry_A
O5 H5A O4 0.73(3) 2.18(3) 2.874(4) 159(4) 2_445
O5 H5B O1 0.82(4) 2.08(4) 2.842(4) 154(4) .

loop_
_geom_torsion_atom_site_label_1
_geom_torsion_atom_site_label_2
_geom_torsion_atom_site_label_3
_geom_torsion_atom_site_label_4
_geom_torsion
_geom_torsion_site_symmetry_1
_geom_torsion_site_symmetry_2
_geom_torsion_site_symmetry_3
_geom_torsion_site_symmetry_4
_geom_torsion_publ_flag
N4 Ru1 N1 C1 -5.9(3) . . . . ?
N3 Ru1 N1 C1 162.3(19) . . . . ?
N2 Ru1 N1 C1 177.8(3) . . . . ?
N6 Ru1 N1 C1 -97.0(3) . . . . ?
N5 Ru1 N1 C1 87.1(3) . . . . ?
N4 Ru1 N1 C5 173.2(2) . . . . ?
N3 Ru1 N1 C5 -19(2) . . . . ?
N2 Ru1 N1 C5 -3.1(2) . . . . ?
N6 Ru1 N1 C5 82.0(2) . . . . ?
N5 Ru1 N1 C5 -93.8(2) . . . . ?
C5 N1 C1 C2 1.5(5) . . . . ?
Ru1 N1 C1 C2 -179.4(2) . . . . ?
N1 C1 C2 C3 0.3(5) . . . . ?
C1 C2 C3 C4 -1.2(5) . . . . ?
C2 C3 C4 C5 0.3(5) . . . . ?
C1 N1 C5 C4 -2.4(4) . . . . ?
Ru1 N1 C5 C4 178.5(2) . . . . ?
C1 N1 C5 C6 179.6(3) . . . . ?
Ru1 N1 C5 C6 0.5(3) . . . . ?
C3 C4 C5 N1 1.5(5) . . . . ?
C3 C4 C5 C6 179.3(3) . . . . ?
N1 C5 C6 N2 4.2(4) . . . . ?
C4 C5 C6 N2 -173.7(3) . . . . ?
N1 C5 C6 C7 -175.5(3) . . . . ?
C4 C5 C6 C7 6.6(5) . . . . ?
N2 C6 C7 C8 -0.1(5) . . . . ?
C5 C6 C7 C8 179.6(3) . . . . ?
C6 C7 C8 C9 0.8(5) . . . . ?
C7 C8 C9 C10 -0.3(5) . . . . ?
C8 C9 C10 N2 -1.1(5) . . . . ?
C9 C10 N2 C6 1.8(4) . . . . ?
C9 C10 N2 Ru1 -171.4(2) . . . . ?
C7 C6 N2 C10 -1.2(4) . . . . ?
C5 C6 N2 C10 179.1(3) . . . . ?
C7 C6 N2 Ru1 172.8(2) . . . . ?
C5 C6 N2 Ru1 -6.9(3) . . . . ?
N4 Ru1 N2 C10 150.2(7) . . . . ?
N3 Ru1 N2 C10 -1.9(3) . . . . ?
N1 Ru1 N2 C10 178.8(3) . . . . ?
N6 Ru1 N2 C10 88.9(2) . . . . ?
N5 Ru1 N2 C10 -91.7(2) . . . . ?
N4 Ru1 N2 C6 -23.2(8) . . . . ?
N3 Ru1 N2 C6 -175.26(19) . . . . ?
N1 Ru1 N2 C6 5.47(19) . . . . ?
N6 Ru1 N2 C6 -84.5(2) . . . . ?
N5 Ru1 N2 C6 95.0(2) . . . . ?
N4 Ru1 N5 C15 135.3(2) . . . . ?
N3 Ru1 N5 C15 -137.0(2) . . . . ?
N1 Ru1 N5 C15 40.4(2) . . . . ?
N2 Ru1 N5 C15 -37.9(2) . . . . ?
N6 Ru1 N5 C15 -30.7(13) . . . . ?
N4 Ru1 N5 C11 -47.4(2) . . . . ?
N3 Ru1 N5 C11 40.3(2) . . . . ?
N1 Ru1 N5 C11 -142.3(2) . . . . ?
N2 Ru1 N5 C11 139.4(2) . . . . ?
N6 Ru1 N5 C11 146.5(11) . . . . ?
C15 N5 C11 C12 0.9(4) . . . . ?
Ru1 N5 C11 C12 -176.5(2) . . . . ?
N5 C11 C12 C13 -0.1(5) . . . . ?
C11 C12 C13 C14 -0.8(5) . . . . ?
C12 C13 C14 C15 0.8(5) . . . . ?
C11 N5 C15 C14 -0.9(4) . . . . ?
Ru1 N5 C15 C14 176.6(2) . . . . ?
C13 C14 C15 N5 0.1(5) . . . . ?
N4 Ru1 N6 C20 128.7(2) . . . . ?
N3 Ru1 N6 C20 41.0(2) . . . . ?
N1 Ru1 N6 C20 -136.4(2) . . . . ?
N2 Ru1 N6 C20 -58.0(2) . . . . ?
N5 Ru1 N6 C20 -65.2(12) . . . . ?
N4 Ru1 N6 C16 -56.6(2) . . . . ?
N3 Ru1 N6 C16 -144.4(2) . . . . ?
N1 Ru1 N6 C16 38.3(2) . . . . ?
N2 Ru1 N6 C16 116.6(2) . . . . ?
N5 Ru1 N6 C16 109.4(11) . . . . ?
C20 N6 C16 C17 -0.1(4) . . . . ?
Ru1 N6 C16 C17 -175.0(2) . . . . ?
N6 C16 C17 C18 -1.3(5) . . . . ?
C16 C17 C18 C19 1.4(5) . . . . ?
C17 C18 C19 C20 -0.2(5) . . . . ?
C16 N6 C20 C19 1.4(4) . . . . ?
Ru1 N6 C20 C19 176.3(2) . . . . ?
C18 C19 C20 N6 -1.3(5) . . . . ?
N3 Ru1 N4 O4 -92.8(2) . . . . ?
N1 Ru1 N4 O4 86.6(2) . . . . ?
N2 Ru1 N4 O4 114.7(7) . . . . ?
N6 Ru1 N4 O4 175.7(2) . . . . ?
N5 Ru1 N4 O4 -3.3(2) . . . . ?
N3 Ru1 N4 O3 90.5(2) . . . . ?
N1 Ru1 N4 O3 -90.1(2) . . . . ?
N2 Ru1 N4 O3 -61.9(8) . . . . ?
N6 Ru1 N4 O3 -1.0(2) . . . . ?
N5 Ru1 N4 O3 -179.9(2) . . . . ?
N4 Ru1 N3 O2 27.9(2) . . . . ?
N1 Ru1 N3 O2 -140.4(19) . . . . ?
N2 Ru1 N3 O2 -155.7(2) . . . . ?
N6 Ru1 N3 O2 119.1(2) . . . . ?
N5 Ru1 N3 O2 -65.1(2) . . . . ?
N4 Ru1 N3 O1 -152.0(2) . . . . ?
N1 Ru1 N3 O1 40(2) . . . . ?
N2 Ru1 N3 O1 24.4(2) . . . . ?
N6 Ru1 N3 O1 -60.8(2) . . . . ?
N5 Ru1 N3 O1 115.0(2) . . . . ?
